data_4509660
loop_
_publ_author_name
'Hulvey, Zeric'
'Ayala, Elizabeth'
'Furman, Joshua D.'
'Forster, Paul M.'
'Cheetham, Anthony K.'

_publ_section_title
;
 Structural Diversity in Coordination Polymers Composed of Divalent
 Transition Metals, 2,2&#x2032;-Bipyridine, and Perfluorinated
 Dicarboxylates
;
_journal_issue 11
_journal_name_full 'Crystal Growth &amp; Design'
_journal_page_first 4759
_journal_paper_doi 10.1021/cg9006058
_journal_volume 9
_journal_year 2009
_chemical_formula_sum 'C36 H18 Co2 F8 N4 O9'
_chemical_formula_weight 920.40
_chemical_name_systematic
; 
 ? 
;
_space_group_IT_number 9
_symmetry_cell_setting monoclinic
_symmetry_space_group_name_Hall 'C -2yc'
_symmetry_space_group_name_H-M 'C 1 c 1'
_atom_sites_solution_hydrogens geom
_atom_sites_solution_primary direct
_atom_sites_solution_secondary difmap
_audit_creation_method SHELXL-97
_cell_angle_alpha 90.00
_cell_angle_beta 105.895(2)
_cell_angle_gamma 90.00
_cell_formula_units_Z 4
_cell_length_a 13.6971(15)
_cell_length_b 13.6280(15)
_cell_length_c 18.634(2)
_cell_measurement_temperature 100(2)
_cell_volume 3345.3(6)
_computing_structure_refinement 'SHELXL-97 (Sheldrick, 2008)'
_computing_structure_solution 'SHELXS-97 (Sheldrick, 2008)'
_diffrn_ambient_temperature 100(2)
_diffrn_measured_fraction_theta_full 0.994
_diffrn_measured_fraction_theta_max 0.994
_diffrn_radiation_monochromator graphite
_diffrn_radiation_source 'fine-focus sealed tube'
_diffrn_radiation_wavelength 0.77490
_diffrn_reflns_av_R_equivalents 0.0582
_diffrn_reflns_av_sigmaI/netI 0.0812
_diffrn_reflns_limit_h_max 19
_diffrn_reflns_limit_h_min -19
_diffrn_reflns_limit_k_max 19
_diffrn_reflns_limit_k_min -19
_diffrn_reflns_limit_l_max 26
_diffrn_reflns_limit_l_min -26
_diffrn_reflns_number 24399
_diffrn_reflns_theta_full 33.64
_diffrn_reflns_theta_max 33.64
_diffrn_reflns_theta_min 2.86
_exptl_absorpt_coefficient_mu 1.387
_exptl_absorpt_correction_T_max 0.7466
_exptl_absorpt_correction_T_min 0.6229
_exptl_absorpt_correction_type multi-scan
_exptl_crystal_density_diffrn 1.827
_exptl_crystal_density_method 'not measured'
_exptl_crystal_F_000 1840
_exptl_crystal_size_max 80
_exptl_crystal_size_mid 60
_exptl_crystal_size_min 40
_refine_diff_density_max 0.343
_refine_diff_density_min -0.367
_refine_diff_density_rms 0.078
_refine_ls_abs_structure_details 'Flack H D (1983), Acta Cryst. A39, 876-881'
_refine_ls_abs_structure_Flack 0.000(19)
_refine_ls_extinction_method none
_refine_ls_goodness_of_fit_ref 0.982
_refine_ls_hydrogen_treatment constr
_refine_ls_matrix_type full
_refine_ls_number_parameters 539
_refine_ls_number_reflns 10103
_refine_ls_number_restraints 2
_refine_ls_restrained_S_all 0.982
_refine_ls_R_factor_all 0.0532
_refine_ls_R_factor_gt 0.0418
_refine_ls_shift/su_max 0.000
_refine_ls_shift/su_mean 0.000
_refine_ls_structure_factor_coef Fsqd
_refine_ls_weighting_details 'calc w=1/[\s^2^(Fo^2^)+(0.0283P)^2^+0.0000P] where P=(Fo^2^+2Fc^2^)/3'
_refine_ls_weighting_scheme calc
_refine_ls_wR_factor_gt 0.0847
_refine_ls_wR_factor_ref 0.0901
_reflns_number_gt 8623
_reflns_number_total 10103
_reflns_threshold_expression >2sigma(I)
_cod_data_source_file cg9006058sup1.cif
_cod_data_source_block compound_1
_cod_original_sg_symbol_H-M Cc
_cod_database_code 4509660

loop_
_symmetry_equiv_pos_as_xyz
'x, y, z'
'x, -y, z+1/2'
'x+1/2, y+1/2, z'
'x+1/2, -y+1/2, z+1/2'

loop_
_atom_site_label
_atom_site_type_symbol
_atom_site_fract_x
_atom_site_fract_y
_atom_site_fract_z
_atom_site_U_iso_or_equiv
_atom_site_adp_type
_atom_site_occupancy
_atom_site_symmetry_multiplicity
_atom_site_calc_flag
_atom_site_refinement_flags
Co1 Co -0.02271(3) 0.26605(3) 0.56387(2) 0.01280(8) Uani 1 1 d .
Co2 Co 0.04875(3) 0.10419(3) 0.69745(2) 0.01168(8) Uani 1 1 d .
F1 F -0.26816(14) 0.14350(12) 0.66719(11) 0.0206(4) Uani 1 1 d .
F2 F -0.36985(14) 0.02490(12) 0.73427(11) 0.0210(4) Uani 1 1 d .
F3 F -0.24467(14) -0.25007(12) 0.63029(10) 0.0211(4) Uani 1 1 d .
F4 F -0.14346(14) -0.13085(13) 0.56413(10) 0.0194(4) Uani 1 1 d .
F5 F 0.07857(14) -0.11827(12) 0.52372(10) 0.0198(4) Uani 1 1 d .
F6 F 0.14424(14) -0.21386(12) 0.42277(10) 0.0189(4) Uani 1 1 d .
F7 F 0.22219(15) 0.17660(13) 0.46042(10) 0.0224(4) Uani 1 1 d .
F8 F 0.28324(15) 0.07885(13) 0.35753(10) 0.0212(4) Uani 1 1 d .
O1 O -0.36818(19) -0.17577(17) 0.78562(12) 0.0242(5) Uani 1 1 d .
O2 O -0.42992(16) -0.24772(15) 0.67367(11) 0.0144(4) Uani 1 1 d .
O3 O -0.08940(15) 0.14222(15) 0.60982(11) 0.0138(4) Uani 1 1 d .
O4 O -0.17528(19) 0.06903(17) 0.50231(12) 0.0232(5) Uani 1 1 d .
O5 O 0.10152(16) 0.05286(15) 0.60938(11) 0.0150(4) Uani 1 1 d .
O6 O 0.06306(16) 0.17237(15) 0.52281(11) 0.0169(4) Uani 1 1 d .
O7 O 0.19714(16) -0.10654(15) 0.25950(11) 0.0169(4) Uani 1 1 d .
O8 O 0.33607(17) -0.16109(17) 0.34300(12) 0.0212(5) Uani 1 1 d .
O9W O -0.13965(19) 0.25287(18) 0.47100(14) 0.0220(5) Uani 1 1 d .
H1O9 H -0.159(3) 0.198(3) 0.466(2) 0.026 Uiso 1 1 d .
H2O9 H -0.151(3) 0.277(3) 0.428(2) 0.026 Uiso 1 1 d .
N1 N 0.02751(19) 0.39022(18) 0.51311(14) 0.0150(5) Uani 1 1 d .
N2 N -0.0901(2) 0.38463(19) 0.60382(14) 0.0164(5) Uani 1 1 d .
N3 N -0.03041(19) 0.11463(18) 0.78021(14) 0.0151(5) Uani 1 1 d .
N4 N 0.02830(18) -0.04561(18) 0.72486(14) 0.0153(5) Uani 1 1 d .
C1 C -0.3746(2) -0.1850(2) 0.71915(16) 0.0152(5) Uani 1 1 d .
C2 C -0.3118(2) -0.1176(2) 0.68387(16) 0.0147(5) Uani 1 1 d .
C3 C -0.2532(2) -0.1528(2) 0.64022(16) 0.0149(6) Uani 1 1 d .
C4 C -0.1991(2) -0.0910(2) 0.60575(16) 0.0150(6) Uani 1 1 d .
C5 C -0.2019(2) 0.0101(2) 0.61396(16) 0.0139(6) Uani 1 1 d .
C6 C -0.2599(2) 0.0454(2) 0.65873(17) 0.0166(6) Uani 1 1 d .
C7 C -0.3129(2) -0.0161(2) 0.69316(17) 0.0163(6) Uani 1 1 d .
C8 C -0.1509(2) 0.0787(2) 0.57124(17) 0.0154(6) Uani 1 1 d .
C9 C 0.1001(2) 0.0914(2) 0.54835(16) 0.0144(5) Uani 1 1 d .
C10 C 0.1463(2) 0.0338(2) 0.49588(16) 0.0140(5) Uani 1 1 d .
C11 C 0.1309(2) -0.0667(2) 0.48490(16) 0.0150(5) Uani 1 1 d .
C12 C 0.1653(2) -0.1172(2) 0.43164(16) 0.0146(5) Uani 1 1 d .
C13 C 0.2150(2) -0.0698(2) 0.38652(16) 0.0149(6) Uani 1 1 d .
C14 C 0.2323(2) 0.0291(2) 0.39902(16) 0.0163(6) Uani 1 1 d .
C15 C 0.1992(2) 0.0798(2) 0.45177(17) 0.0163(6) Uani 1 1 d .
C16 C 0.2517(2) -0.1185(2) 0.32504(16) 0.0145(5) Uani 1 1 d .
C17 C 0.0782(2) 0.3856(2) 0.46107(18) 0.0191(6) Uani 1 1 d .
H17 H 0.1034 0.3237 0.4510 0.023 Uiso 1 1 calc R
C18 C 0.0956(2) 0.4664(2) 0.42123(18) 0.0221(7) Uani 1 1 d .
H18 H 0.1317 0.4600 0.3846 0.027 Uiso 1 1 calc R
C19 C 0.0591(3) 0.5567(2) 0.43596(19) 0.0224(7) Uani 1 1 d .
H19 H 0.0704 0.6137 0.4099 0.027 Uiso 1 1 calc R
C20 C 0.0057(2) 0.5629(2) 0.48950(18) 0.0212(7) Uani 1 1 d .
H20 H -0.0204 0.6241 0.5002 0.025 Uiso 1 1 calc R
C21 C -0.0092(2) 0.4780(2) 0.52728(17) 0.0170(6) Uani 1 1 d .
C22 C -0.0669(2) 0.4756(2) 0.58419(16) 0.0154(6) Uani 1 1 d .
C23 C -0.0961(2) 0.5587(2) 0.61642(18) 0.0196(6) Uani 1 1 d .
H23 H -0.0801 0.6221 0.6018 0.024 Uiso 1 1 calc R
C24 C -0.1483(2) 0.5489(2) 0.66977(18) 0.0214(6) Uani 1 1 d .
H24 H -0.1667 0.6050 0.6933 0.026 Uiso 1 1 calc R
C25 C -0.1734(2) 0.4557(2) 0.68823(18) 0.0210(6) Uani 1 1 d .
H25 H -0.2107 0.4470 0.7239 0.025 Uiso 1 1 calc R
C26 C -0.1433(2) 0.3754(2) 0.65404(17) 0.0188(6) Uani 1 1 d .
H26 H -0.1611 0.3116 0.6666 0.023 Uiso 1 1 calc R
C27 C -0.0598(2) 0.1992(2) 0.80524(17) 0.0185(6) Uani 1 1 d .
H27 H -0.0424 0.2593 0.7860 0.022 Uiso 1 1 calc R
C28 C -0.1146(2) 0.2024(2) 0.85795(18) 0.0217(6) Uani 1 1 d .
H28 H -0.1336 0.2634 0.8748 0.026 Uiso 1 1 calc R
C29 C -0.1407(3) 0.1146(2) 0.88535(18) 0.0242(7) Uani 1 1 d .
H29 H -0.1785 0.1147 0.9211 0.029 Uiso 1 1 calc R
C30 C -0.1112(2) 0.0267(2) 0.86020(18) 0.0218(6) Uani 1 1 d .
H30 H -0.1285 -0.0341 0.8785 0.026 Uiso 1 1 calc R
C31 C -0.0559(2) 0.0289(2) 0.80763(16) 0.0155(5) Uani 1 1 d .
C32 C -0.0194(2) -0.0607(2) 0.77860(17) 0.0160(6) Uani 1 1 d .
C33 C -0.0326(2) -0.1545(2) 0.80405(18) 0.0214(6) Uani 1 1 d .
H33 H -0.0666 -0.1636 0.8416 0.026 Uiso 1 1 calc R
C34 C 0.0049(3) -0.2348(2) 0.77372(19) 0.0239(7) Uani 1 1 d .
H34 H -0.0038 -0.2995 0.7899 0.029 Uiso 1 1 calc R
C35 C 0.0553(3) -0.2185(2) 0.71928(18) 0.0224(6) Uani 1 1 d .
H35 H 0.0824 -0.2720 0.6982 0.027 Uiso 1 1 calc R
C36 C 0.0654(2) -0.1230(2) 0.69618(19) 0.0186(6) Uani 1 1 d .
H36 H 0.0996 -0.1121 0.6589 0.022 Uiso 1 1 calc R

loop_
_atom_site_aniso_label
_atom_site_aniso_U_11
_atom_site_aniso_U_22
_atom_site_aniso_U_33
_atom_site_aniso_U_23
_atom_site_aniso_U_13
_atom_site_aniso_U_12
Co1 0.01456(17) 0.01209(16) 0.01315(17) 0.00111(15) 0.00615(14) 0.00063(16)
Co2 0.01340(17) 0.01200(17) 0.01132(17) 0.00055(15) 0.00620(13) -0.00086(15)
F1 0.0257(10) 0.0102(8) 0.0314(10) -0.0024(7) 0.0171(8) -0.0022(7)
F2 0.0237(9) 0.0177(9) 0.0276(10) -0.0037(8) 0.0171(8) -0.0013(8)
F3 0.0270(10) 0.0119(8) 0.0291(10) -0.0006(7) 0.0156(8) -0.0002(7)
F4 0.0209(9) 0.0190(9) 0.0235(9) -0.0023(7) 0.0149(8) 0.0005(7)
F5 0.0267(10) 0.0167(9) 0.0215(9) -0.0016(7) 0.0158(8) -0.0055(7)
F6 0.0267(10) 0.0142(8) 0.0184(9) -0.0043(7) 0.0109(7) -0.0044(7)
F7 0.0331(11) 0.0146(9) 0.0260(10) -0.0032(7) 0.0189(9) -0.0059(8)
F8 0.0293(10) 0.0188(9) 0.0219(9) 0.0001(7) 0.0179(8) -0.0061(8)
O1 0.0350(14) 0.0235(12) 0.0172(11) -0.0022(9) 0.0126(10) -0.0097(10)
O2 0.0154(10) 0.0125(10) 0.0149(10) 0.0001(7) 0.0034(8) -0.0017(8)
O3 0.0140(10) 0.0139(9) 0.0141(10) -0.0001(8) 0.0049(8) -0.0026(8)
O4 0.0337(13) 0.0219(11) 0.0149(11) -0.0033(9) 0.0081(10) -0.0079(10)
O5 0.0178(10) 0.0165(10) 0.0122(10) 0.0011(8) 0.0070(8) 0.0041(8)
O6 0.0222(11) 0.0151(10) 0.0166(10) 0.0034(8) 0.0107(9) 0.0039(8)
O7 0.0174(10) 0.0217(11) 0.0132(10) -0.0013(8) 0.0066(8) -0.0002(8)
O8 0.0204(11) 0.0279(12) 0.0167(11) 0.0038(9) 0.0073(9) 0.0087(9)
O9W 0.0261(13) 0.0183(11) 0.0189(12) 0.0056(9) 0.0015(10) -0.0020(10)
N1 0.0160(12) 0.0149(12) 0.0151(12) 0.0012(9) 0.0059(10) 0.0016(10)
N2 0.0182(12) 0.0162(12) 0.0159(12) 0.0026(9) 0.0065(10) 0.0014(10)
N3 0.0151(12) 0.0163(12) 0.0145(12) 0.0003(9) 0.0051(9) 0.0007(9)
N4 0.0152(12) 0.0147(12) 0.0176(12) -0.0002(9) 0.0070(10) -0.0011(9)
C1 0.0166(13) 0.0126(13) 0.0167(14) 0.0020(10) 0.0051(11) 0.0007(11)
C2 0.0153(13) 0.0144(13) 0.0147(13) -0.0005(10) 0.0049(11) -0.0033(10)
C3 0.0161(14) 0.0105(13) 0.0173(14) 0.0007(10) 0.0035(11) -0.0009(10)
C4 0.0118(12) 0.0203(15) 0.0141(13) -0.0008(11) 0.0055(10) -0.0005(11)
C5 0.0132(13) 0.0154(14) 0.0132(14) 0.0005(10) 0.0038(11) -0.0035(11)
C6 0.0185(14) 0.0109(13) 0.0211(15) -0.0017(11) 0.0065(12) -0.0030(11)
C7 0.0160(14) 0.0186(15) 0.0160(14) -0.0020(11) 0.0075(11) 0.0005(11)
C8 0.0169(14) 0.0127(13) 0.0175(14) 0.0018(11) 0.0062(11) -0.0002(11)
C9 0.0129(13) 0.0163(14) 0.0165(13) -0.0039(11) 0.0082(11) -0.0014(11)
C10 0.0126(13) 0.0160(13) 0.0139(13) -0.0003(10) 0.0048(10) 0.0018(11)
C11 0.0160(13) 0.0154(13) 0.0161(13) 0.0000(11) 0.0087(11) -0.0008(11)
C12 0.0190(14) 0.0117(13) 0.0141(13) -0.0016(10) 0.0061(11) -0.0003(11)
C13 0.0133(13) 0.0186(14) 0.0134(13) -0.0013(11) 0.0044(11) 0.0012(11)
C14 0.0164(14) 0.0197(14) 0.0143(13) 0.0021(11) 0.0066(11) -0.0006(11)
C15 0.0163(14) 0.0152(14) 0.0191(14) -0.0022(11) 0.0077(11) -0.0004(11)
C16 0.0157(14) 0.0160(14) 0.0137(13) 0.0022(10) 0.0075(11) 0.0003(11)
C17 0.0182(15) 0.0198(15) 0.0215(15) 0.0049(12) 0.0094(12) 0.0037(12)
C18 0.0216(16) 0.0269(17) 0.0206(16) 0.0045(13) 0.0104(13) -0.0010(13)
C19 0.0246(16) 0.0203(16) 0.0241(17) 0.0064(13) 0.0099(13) -0.0025(13)
C20 0.0251(17) 0.0152(15) 0.0242(17) 0.0050(12) 0.0085(13) 0.0008(12)
C21 0.0165(14) 0.0158(14) 0.0189(14) 0.0001(11) 0.0052(11) -0.0014(11)
C22 0.0145(13) 0.0165(14) 0.0155(14) 0.0002(11) 0.0050(11) 0.0002(11)
C23 0.0230(16) 0.0134(14) 0.0234(16) -0.0006(11) 0.0079(13) 0.0004(12)
C24 0.0224(16) 0.0223(16) 0.0208(15) -0.0045(12) 0.0081(13) 0.0048(13)
C25 0.0192(15) 0.0250(16) 0.0213(15) 0.0006(13) 0.0101(12) 0.0037(12)
C26 0.0188(15) 0.0205(16) 0.0189(15) 0.0027(11) 0.0083(12) -0.0007(12)
C27 0.0208(15) 0.0202(15) 0.0170(14) 0.0012(12) 0.0091(12) -0.0003(12)
C28 0.0224(16) 0.0247(16) 0.0215(16) -0.0052(12) 0.0118(13) 0.0035(13)
C29 0.0250(17) 0.0324(18) 0.0202(16) -0.0036(13) 0.0148(13) -0.0048(14)
C30 0.0221(16) 0.0237(16) 0.0226(16) 0.0023(12) 0.0111(13) -0.0023(13)
C31 0.0151(13) 0.0181(14) 0.0142(13) 0.0034(11) 0.0055(11) -0.0007(11)
C32 0.0163(14) 0.0172(14) 0.0150(13) 0.0025(11) 0.0053(11) -0.0013(11)
C33 0.0244(16) 0.0195(15) 0.0227(16) 0.0044(12) 0.0107(13) -0.0017(12)
C34 0.0301(18) 0.0158(15) 0.0280(18) 0.0038(12) 0.0116(14) -0.0021(13)
C35 0.0257(16) 0.0171(15) 0.0254(16) -0.0023(12) 0.0086(14) 0.0005(12)
C36 0.0210(16) 0.0177(14) 0.0200(14) -0.0047(12) 0.0105(13) -0.0019(11)

loop_
_atom_type_symbol
_atom_type_description
_atom_type_scat_dispersion_real
_atom_type_scat_dispersion_imag
_atom_type_scat_source
C C -0.0020 0.0020 'International Tables Vol C Tables 4.2.6.8 and 6.1.1.4'
H H 0.0000 0.0000 'International Tables Vol C Tables 4.2.6.8 and 6.1.1.4'
N N -0.0031 0.0040 'International Tables Vol C Tables 4.2.6.8 and 6.1.1.4'
O O -0.0041 0.0074 'International Tables Vol C Tables 4.2.6.8 and 6.1.1.4'
F F -0.0053 0.0125 'International Tables Vol C Tables 4.2.6.8 and 6.1.1.4'
Co Co 0.1760 1.1404 'International Tables Vol C Tables 4.2.6.8 and 6.1.1.4'

loop_
_geom_angle_atom_site_label_1
_geom_angle_atom_site_label_2
_geom_angle_atom_site_label_3
_geom_angle
_geom_angle_site_symmetry_1
_geom_angle_site_symmetry_3
O9W Co1 O6 91.50(10) . .
O9W Co1 N2 92.87(10) . .
O6 Co1 N2 168.28(10) . .
O9W Co1 O2 162.46(9) . 3
O6 Co1 O2 93.03(8) . 3
N2 Co1 O2 86.03(9) . 3
O9W Co1 N1 88.12(10) . .
O6 Co1 N1 92.38(9) . .
N2 Co1 N1 76.91(9) . .
O2 Co1 N1 108.60(9) 3 .
O9W Co1 O3 87.07(9) . .
O6 Co1 O3 90.52(8) . .
N2 Co1 O3 100.55(9) . .
O2 Co1 O3 75.96(8) 3 .
N1 Co1 O3 174.44(9) . .
O7 Co2 O5 86.86(8) 2 .
O7 Co2 O2 86.00(8) 2 3
O5 Co2 O2 93.32(8) . 3
O7 Co2 N3 102.41(9) 2 .
O5 Co2 N3 162.05(9) . .
O2 Co2 N3 102.54(9) 3 .
O7 Co2 N4 93.14(9) 2 .
O5 Co2 N4 87.94(9) . .
O2 Co2 N4 178.42(9) 3 .
N3 Co2 N4 76.35(9) . .
O7 Co2 O3 159.60(8) 2 .
O5 Co2 O3 84.71(8) . .
O2 Co2 O3 76.00(8) 3 .
N3 Co2 O3 90.97(9) . .
N4 Co2 O3 105.07(9) . .
C1 O2 Co1 132.02(18) . 3_445
C1 O2 Co2 125.89(18) . 3_445
Co1 O2 Co2 102.06(9) 3_445 3_445
C8 O3 Co2 123.88(19) . .
C8 O3 Co1 125.33(19) . .
Co2 O3 Co1 96.05(8) . .
C9 O5 Co2 130.83(19) . .
C9 O6 Co1 129.01(19) . .
C16 O7 Co2 141.9(2) . 2_554
C17 N1 C21 118.5(3) . .
C17 N1 Co1 125.1(2) . .
C21 N1 Co1 115.5(2) . .
C26 N2 C22 119.1(3) . .
C26 N2 Co1 123.5(2) . .
C22 N2 Co1 116.8(2) . .
C27 N3 C31 118.3(3) . .
C27 N3 Co2 124.8(2) . .
C31 N3 Co2 116.81(19) . .
C36 N4 C32 119.1(3) . .
C36 N4 Co2 124.4(2) . .
C32 N4 Co2 116.28(19) . .
O1 C1 O2 126.7(3) . .
O1 C1 C2 118.8(3) . .
O2 C1 C2 114.5(2) . .
C3 C2 C7 116.5(3) . .
C3 C2 C1 122.3(3) . .
C7 C2 C1 121.2(3) . .
F3 C3 C2 120.7(3) . .
F3 C3 C4 117.1(3) . .
C2 C3 C4 122.3(3) . .
F4 C4 C5 120.2(3) . .
F4 C4 C3 118.7(3) . .
C5 C4 C3 121.0(3) . .
C6 C5 C4 116.7(3) . .
C6 C5 C8 121.6(3) . .
C4 C5 C8 121.5(3) . .
F1 C6 C7 118.4(3) . .
F1 C6 C5 119.5(3) . .
C7 C6 C5 122.1(3) . .
F2 C7 C6 118.1(3) . .
F2 C7 C2 120.4(3) . .
C6 C7 C2 121.4(3) . .
O4 C8 O3 126.9(3) . .
O4 C8 C5 116.4(3) . .
O3 C8 C5 116.6(3) . .
O5 C9 O6 128.3(3) . .
O5 C9 C10 117.7(3) . .
O6 C9 C10 114.0(3) . .
C15 C10 C11 116.1(3) . .
C15 C10 C9 121.8(3) . .
C11 C10 C9 121.9(3) . .
F5 C11 C12 117.3(2) . .
F5 C11 C10 121.1(3) . .
C12 C11 C10 121.6(3) . .
F6 C12 C13 120.5(3) . .
F6 C12 C11 117.9(3) . .
C13 C12 C11 121.6(3) . .
C14 C13 C12 116.5(3) . .
C14 C13 C16 118.5(3) . .
C12 C13 C16 125.0(3) . .
F8 C14 C15 118.5(3) . .
F8 C14 C13 119.0(3) . .
C15 C14 C13 122.5(3) . .
F7 C15 C14 117.6(3) . .
F7 C15 C10 120.8(3) . .
C14 C15 C10 121.7(3) . .
O8 C16 O7 125.4(3) . .
O8 C16 C13 118.1(3) . .
O7 C16 C13 116.3(3) . .
N1 C17 C18 123.4(3) . .
C19 C18 C17 118.5(3) . .
C18 C19 C20 119.0(3) . .
C19 C20 C21 119.3(3) . .
N1 C21 C20 121.4(3) . .
N1 C21 C22 114.8(3) . .
C20 C21 C22 123.9(3) . .
N2 C22 C23 120.8(3) . .
N2 C22 C21 115.0(3) . .
C23 C22 C21 124.2(3) . .
C24 C23 C22 119.9(3) . .
C23 C24 C25 118.8(3) . .
C24 C25 C26 119.1(3) . .
N2 C26 C25 122.3(3) . .
N3 C27 C28 122.9(3) . .
C29 C28 C27 118.5(3) . .
C28 C29 C30 119.6(3) . .
C29 C30 C31 118.9(3) . .
N3 C31 C30 121.8(3) . .
N3 C31 C32 115.2(3) . .
C30 C31 C32 122.9(3) . .
N4 C32 C33 121.7(3) . .
N4 C32 C31 115.2(3) . .
C33 C32 C31 123.1(3) . .
C34 C33 C32 119.1(3) . .
C33 C34 C35 118.8(3) . .
C36 C35 C34 119.1(3) . .
N4 C36 C35 122.1(3) . .

loop_
_geom_bond_atom_site_label_1
_geom_bond_atom_site_label_2
_geom_bond_distance
_geom_bond_site_symmetry_2
Co1 O9W 2.018(2) .
Co1 O6 2.022(2) .
Co1 N2 2.096(3) .
Co1 O2 2.101(2) 3
Co1 N1 2.142(3) .
Co1 O3 2.201(2) .
Co2 O7 2.045(2) 2
Co2 O5 2.087(2) .
Co2 O2 2.104(2) 3
Co2 N3 2.119(2) .
Co2 N4 2.141(2) .
Co2 O3 2.196(2) .
F1 C6 1.354(3) .
F2 C7 1.355(3) .
F3 C3 1.348(3) .
F4 C4 1.342(3) .
F5 C11 1.347(3) .
F6 C12 1.349(3) .
F7 C15 1.356(3) .
F8 C14 1.357(3) .
O1 C1 1.224(4) .
O2 C1 1.293(3) .
O2 Co1 2.101(2) 3_445
O2 Co2 2.104(2) 3_445
O3 C8 1.282(4) .
O4 C8 1.242(4) .
O5 C9 1.248(3) .
O6 C9 1.253(3) .
O7 C16 1.256(4) .
O7 Co2 2.045(2) 2_554
O8 C16 1.254(4) .
N1 C17 1.340(4) .
N1 C21 1.351(4) .
N2 C26 1.341(4) .
N2 C22 1.354(4) .
N3 C27 1.346(4) .
N3 C31 1.359(4) .
N4 C36 1.344(4) .
N4 C32 1.353(4) .
C1 C2 1.525(4) .
C2 C3 1.376(4) .
C2 C7 1.395(4) .
C3 C4 1.390(4) .
C4 C5 1.388(4) .
C5 C6 1.386(4) .
C5 C8 1.517(4) .
C6 C7 1.377(4) .
C9 C10 1.520(4) .
C10 C15 1.385(4) .
C10 C11 1.393(4) .
C11 C12 1.391(4) .
C12 C13 1.379(4) .
C13 C14 1.377(4) .
C13 C16 1.524(4) .
C14 C15 1.376(4) .
C17 C18 1.385(4) .
C18 C19 1.383(5) .
C19 C20 1.392(4) .
C20 C21 1.399(4) .
C21 C22 1.486(4) .
C22 C23 1.391(4) .
C23 C24 1.381(4) .
C24 C25 1.382(5) .
C25 C26 1.384(4) .
C27 C28 1.390(4) .
C28 C29 1.386(5) .
C29 C30 1.387(5) .
C30 C31 1.394(4) .
C31 C32 1.477(4) .
C32 C33 1.392(4) .
C33 C34 1.392(5) .
C34 C35 1.392(5) .
C35 C36 1.390(4) .
